data_2201781
loop_
_publ_author_name
'Clegg, William'
'Jackson, Richard F. W.'
'Wishart, Neil'

_publ_section_title
;
 Benzyl
 (2<i>S</i>)-2-<i>tert</i>-butoxycarbonylamino-5-(2-furyl)-5-oxopentanoate
;
_journal_issue 1
_journal_name_full 'Acta Crystallographica Section E'
_journal_page_first o86
_journal_page_last o88
_journal_paper_doi 10.1107/S1600536802023231
_journal_volume 59
_journal_year 2003
_chemical_formula_iupac 'C21 H25 N O6'
_chemical_formula_moiety 'C21 H25 N O6'
_chemical_formula_sum 'C21 H25 N O6'
_chemical_formula_weight 387.42
_chemical_name_systematic
;
Benzyl (2S)-2-tert-butoxycarbonylamino-5-(2-furyl)-5-oxopentanoate
;
_space_group_IT_number 1
_symmetry_cell_setting triclinic
_symmetry_space_group_name_Hall 'P 1'
_symmetry_space_group_name_H-M 'P 1'
_atom_sites_solution_hydrogens geom
_atom_sites_solution_primary direct
_atom_sites_solution_secondary difmap
_audit_creation_method SHELXL-97
_cell_angle_alpha 65.66(2)
_cell_angle_beta 83.87(2)
_cell_angle_gamma 79.63(3)
_cell_formula_units_Z 1
_cell_length_a 5.200(2)
_cell_length_b 10.132(4)
_cell_length_c 10.768(4)
_cell_measurement_reflns_used 32
_cell_measurement_temperature 160(2)
_cell_measurement_theta_max 12.5
_cell_measurement_theta_min 10.7
_cell_volume 508.1(3)
_computing_cell_refinement DIF4
_computing_data_collection 'DIF4 (Stoe & Cie, 1988)'
_computing_data_reduction 'local programs'
_computing_molecular_graphics SHELXTL
_computing_publication_material 'SHELXTL and local programs'
_computing_structure_refinement SHELXTL
_computing_structure_solution 'SHELXTL (Sheldrick, 2001)'
_diffrn_ambient_temperature 160(2)
_diffrn_measured_fraction_theta_full 0.998
_diffrn_measured_fraction_theta_max 0.998
_diffrn_measurement_device_type 'Stoe--Siemens four-circle'
_diffrn_measurement_method '\w/\q scans with on-line profile fitting (Clegg, 1981)'
_diffrn_radiation_monochromator graphite
_diffrn_radiation_source 'fine-focus sealed tube'
_diffrn_radiation_type MoK\a
_diffrn_radiation_wavelength 0.71073
_diffrn_reflns_av_R_equivalents 0.0383
_diffrn_reflns_av_sigmaI/netI 0.0222
_diffrn_reflns_limit_h_max 6
_diffrn_reflns_limit_h_min -6
_diffrn_reflns_limit_k_max 12
_diffrn_reflns_limit_k_min -10
_diffrn_reflns_limit_l_max 12
_diffrn_reflns_limit_l_min -5
_diffrn_reflns_number 1795
_diffrn_reflns_theta_full 25.0
_diffrn_reflns_theta_max 25.0
_diffrn_reflns_theta_min 3.6
_diffrn_standards_decay_% 2
_diffrn_standards_interval_time 60
_diffrn_standards_number 5
_exptl_absorpt_coefficient_mu 0.093
_exptl_absorpt_correction_type none
_exptl_crystal_colour colourless
_exptl_crystal_density_diffrn 1.266
_exptl_crystal_density_method 'not measured'
_exptl_crystal_description plate
_exptl_crystal_F_000 206
_exptl_crystal_size_max 0.56
_exptl_crystal_size_mid 0.52
_exptl_crystal_size_min 0.20
_refine_diff_density_max 0.175
_refine_diff_density_min -0.233
_refine_ls_extinction_coef 0.031(8)
_refine_ls_extinction_expression Fc^*^=kFc[1+0.001xFc^2^\l^3^/sin(2\q)]^-1/4^
_refine_ls_extinction_method SHELXTL
_refine_ls_goodness_of_fit_ref 1.046
_refine_ls_hydrogen_treatment constr
_refine_ls_matrix_type full
_refine_ls_number_parameters 257
_refine_ls_number_reflns 1786
_refine_ls_number_restraints 3
_refine_ls_restrained_S_all 1.045
_refine_ls_R_factor_all 0.0320
_refine_ls_R_factor_gt 0.0306
_refine_ls_shift/su_max <0.001
_refine_ls_shift/su_mean 0.000
_refine_ls_structure_factor_coef Fsqd
_refine_ls_weighting_details 'w = 1/[\s^2^(Fo^2^)+(0.0533P)^2^+0.0741P] where P = (Fo^2^+2Fc^2^)/3'
_refine_ls_weighting_scheme calc
_refine_ls_wR_factor_gt 0.0798
_refine_ls_wR_factor_ref 0.0813
_reflns_number_gt 1729
_reflns_number_total 1786
_reflns_threshold_expression I>2\s(I)
_cod_data_source_file bt6219.cif
_cod_data_source_block I
_cod_database_code 2201781
_cod_database_fobs_code 2201781

loop_
_symmetry_equiv_pos_as_xyz
'x, y, z'

loop_
_atom_site_label
_atom_site_fract_x
_atom_site_fract_y
_atom_site_fract_z
_atom_site_U_iso_or_equiv
_atom_site_adp_type
_atom_site_calc_flag
_atom_site_refinement_flags
_atom_site_occupancy
_atom_site_disorder_assembly
_atom_site_disorder_group
_atom_site_type_symbol
C1 0.6528(5) 0.3489(4) -0.0269(3) 0.0422(7) Uani d . 1 . . C
H1A 0.5683 0.3256 -0.0909 0.063 Uiso calc R 1 . . H
H1B 0.7823 0.2652 0.0237 0.063 Uiso calc R 1 . . H
H1C 0.7400 0.4349 -0.0775 0.063 Uiso calc R 1 . . H
C2 0.3166(5) 0.2478(3) 0.1555(3) 0.0373(6) Uani d . 1 . . C
H2A 0.2236 0.2239 0.0947 0.056 Uiso calc R 1 . . H
H2B 0.1920 0.2688 0.2223 0.056 Uiso calc R 1 . . H
H2C 0.4492 0.1645 0.2031 0.056 Uiso calc R 1 . . H
C3 0.2547(5) 0.5159(3) -0.0034(3) 0.0348(6) Uani d . 1 . . C
H3A 0.1082 0.5264 0.0588 0.052 Uiso calc R 1 . . H
H3B 0.1889 0.5052 -0.0802 0.052 Uiso calc R 1 . . H
H3C 0.3419 0.6029 -0.0376 0.052 Uiso calc R 1 . . H
C4 0.4482(4) 0.3812(3) 0.0723(2) 0.0279(5) Uani d . 1 . . C
C5 0.4911(4) 0.4462(3) 0.2637(2) 0.0248(5) Uani d . 1 . . C
C6 0.5796(4) 0.5161(2) 0.4413(2) 0.0232(5) Uani d . 1 . . C
H6 0.4254 0.4686 0.4919 0.028 Uiso calc R 1 . . H
C7 0.4958(4) 0.6809(3) 0.3786(2) 0.0252(5) Uani d . 1 . . C
C8 0.1986(5) 0.8740(3) 0.4062(3) 0.0331(5) Uani d . 1 . . C
H8A 0.1423 0.9138 0.3110 0.040 Uiso calc R 1 . . H
H8B 0.3386 0.9270 0.4093 0.040 Uiso calc R 1 . . H
C9 -0.0295(5) 0.8945(3) 0.4985(3) 0.0290(5) Uani d . 1 . . C
C10 -0.0795(6) 0.7840(3) 0.6234(3) 0.0374(6) Uani d . 1 . . C
H10 0.0329 0.6926 0.6538 0.045 Uiso calc R 1 . . H
C11 -0.2949(7) 0.8074(3) 0.7041(3) 0.0523(8) Uani d . 1 . . C
H11 -0.3289 0.7314 0.7896 0.063 Uiso calc R 1 . . H
C12 -0.4602(6) 0.9397(4) 0.6614(3) 0.0486(7) Uani d . 1 . . C
H12 -0.6096 0.9539 0.7161 0.058 Uiso calc R 1 . . H
C13 -0.4065(6) 1.0510(3) 0.5388(3) 0.0431(7) Uani d . 1 . . C
H13 -0.5160 1.1433 0.5101 0.052 Uiso calc R 1 . . H
C14 -0.1920(5) 1.0283(3) 0.4572(3) 0.0357(6) Uani d . 1 . . C
H14 -0.1566 1.1052 0.3725 0.043 Uiso calc R 1 . . H
C15 0.7929(4) 0.4803(2) 0.5433(2) 0.0246(5) Uani d . 1 . . C
H15A 0.9520 0.5197 0.4933 0.030 Uiso calc R 1 . . H
H15B 0.7319 0.5287 0.6066 0.030 Uiso calc R 1 . . H
C16 0.8605(4) 0.3166(3) 0.6246(2) 0.0277(5) Uani d . 1 . . C
H16A 0.7005 0.2774 0.6734 0.033 Uiso calc R 1 . . H
H16B 0.9228 0.2687 0.5610 0.033 Uiso calc R 1 . . H
C17 1.0680(4) 0.2785(3) 0.7270(2) 0.0257(5) Uani d . 1 . . C
C18 1.0941(4) 0.1309(3) 0.8343(2) 0.0267(5) Uani d . 1 . . C
C19 0.9463(5) 0.0228(3) 0.8754(3) 0.0414(6) Uani d . 1 . . C
H19 0.7922 0.0227 0.8353 0.050 Uiso calc R 1 . . H
C20 1.0712(7) -0.0924(3) 0.9926(3) 0.0515(8) Uani d . 1 . . C
H20 1.0154 -0.1842 1.0462 0.062 Uiso calc R 1 . . H
C21 1.2811(6) -0.0447(3) 1.0113(3) 0.0479(7) Uani d . 1 . . C
H21 1.4007 -0.0997 1.0819 0.058 Uiso calc R 1 . . H
N 0.6703(3) 0.4612(2) 0.3367(2) 0.0260(4) Uani d . 1 . . N
H0 0.8386 0.4382 0.3213 0.031 Uiso calc R 1 . . H
O1 0.6072(3) 0.41020(19) 0.16225(16) 0.0299(4) Uani d . 1 . . O
O2 0.2558(3) 0.4606(2) 0.28993(18) 0.0373(5) Uani d . 1 . . O
O3 0.5954(4) 0.7660(2) 0.27926(19) 0.0424(5) Uani d . 1 . . O
O4 0.2950(3) 0.71995(17) 0.45144(17) 0.0294(4) Uani d . 1 . . O
O5 1.2087(3) 0.3663(2) 0.72065(18) 0.0362(4) Uani d . 1 . . O
O6 1.3017(4) 0.0911(2) 0.91733(18) 0.0387(4) Uani d . 1 . . O

loop_
_atom_site_aniso_label
_atom_site_aniso_U_11
_atom_site_aniso_U_22
_atom_site_aniso_U_33
_atom_site_aniso_U_12
_atom_site_aniso_U_13
_atom_site_aniso_U_23
C1 0.0274(12) 0.076(2) 0.0448(15) -0.0088(13) 0.0020(11) -0.0461(15)
C2 0.0358(14) 0.0410(14) 0.0415(14) -0.0097(11) -0.0049(11) -0.0205(12)
C3 0.0298(13) 0.0424(14) 0.0342(13) -0.0092(11) -0.0038(10) -0.0153(11)
C4 0.0206(11) 0.0453(14) 0.0294(11) -0.0089(9) -0.0019(9) -0.0249(10)
C5 0.0178(10) 0.0354(11) 0.0264(11) -0.0064(9) 0.0019(8) -0.0171(9)
C6 0.0173(10) 0.0349(12) 0.0225(10) -0.0040(9) 0.0016(8) -0.0171(9)
C7 0.0176(10) 0.0375(12) 0.0217(11) -0.0028(9) -0.0013(8) -0.0135(10)
C8 0.0332(13) 0.0271(12) 0.0358(13) -0.0028(10) 0.0036(10) -0.0112(10)
C9 0.0282(12) 0.0297(11) 0.0368(13) -0.0075(9) -0.0019(10) -0.0195(10)
C10 0.0434(15) 0.0295(12) 0.0404(14) -0.0042(11) 0.0110(12) -0.0187(11)
C11 0.064(2) 0.0439(16) 0.0527(18) -0.0187(15) 0.0267(15) -0.0254(14)
C12 0.0401(16) 0.0602(19) 0.0630(19) -0.0119(13) 0.0160(14) -0.0446(16)
C13 0.0344(13) 0.0440(15) 0.0617(18) 0.0033(11) -0.0031(12) -0.0354(14)
C14 0.0312(13) 0.0350(13) 0.0435(14) -0.0012(10) -0.0046(11) -0.0192(11)
C15 0.0225(11) 0.0296(11) 0.0261(11) -0.0035(8) -0.0030(8) -0.0151(9)
C16 0.0231(11) 0.0299(12) 0.0336(12) -0.0028(9) -0.0060(9) -0.0156(10)
C17 0.0184(10) 0.0350(12) 0.0261(11) -0.0017(9) 0.0023(8) -0.0165(9)
C18 0.0214(11) 0.0359(12) 0.0260(11) 0.0024(9) -0.0005(8) -0.0183(10)
C19 0.0351(14) 0.0320(13) 0.0527(16) -0.0025(11) 0.0016(12) -0.0144(12)
C20 0.063(2) 0.0321(14) 0.0472(16) -0.0042(13) 0.0079(14) -0.0078(12)
C21 0.0576(19) 0.0458(16) 0.0319(14) 0.0062(14) -0.0070(13) -0.0115(12)
N 0.0149(9) 0.0411(10) 0.0288(9) -0.0019(8) 0.0009(7) -0.0223(8)
O1 0.0168(8) 0.0527(10) 0.0334(9) -0.0070(7) 0.0005(6) -0.0299(8)
O2 0.0166(8) 0.0695(13) 0.0406(10) -0.0080(8) 0.0026(7) -0.0371(10)
O3 0.0360(10) 0.0421(10) 0.0318(10) 0.0010(8) 0.0079(8) -0.0025(8)
O4 0.0272(9) 0.0276(8) 0.0335(9) -0.0054(7) 0.0078(7) -0.0140(7)
O5 0.0311(9) 0.0453(10) 0.0338(9) -0.0149(8) -0.0068(7) -0.0125(8)
O6 0.0393(10) 0.0450(11) 0.0300(9) 0.0016(8) -0.0121(7) -0.0138(8)

loop_
_atom_type_symbol
_atom_type_description
_atom_type_scat_dispersion_real
_atom_type_scat_dispersion_imag
_atom_type_scat_source
C C 0.0033 0.0000 'International Tables Vol C Tables 4.2.6.8 and 6.1.1.4'
H H 0.0000 0.0000 'International Tables Vol C Tables 4.2.6.8 and 6.1.1.4'
N N 0.0061 0.0000 'International Tables Vol C Tables 4.2.6.8 and 6.1.1.4'
O O 0.0106 0.0000 'International Tables Vol C Tables 4.2.6.8 and 6.1.1.4'

loop_
_geom_angle_atom_site_label_1
_geom_angle_atom_site_label_2
_geom_angle_atom_site_label_3
_geom_angle
H1A C1 H1B 109.5
H1A C1 H1C 109.5
H1A C1 C4 109.5
H1B C1 H1C 109.5
H1B C1 C4 109.5
H1C C1 C4 109.5
H2A C2 H2B 109.5
H2A C2 H2C 109.5
H2A C2 C4 109.5
H2B C2 H2C 109.5
H2B C2 C4 109.5
H2C C2 C4 109.5
H3A C3 H3B 109.5
H3A C3 H3C 109.5
H3A C3 C4 109.5
H3B C3 H3C 109.5
H3B C3 C4 109.5
H3C C3 C4 109.5
C1 C4 C2 110.5(2)
C1 C4 C3 110.2(2)
C1 C4 O1 102.53(17)
C2 C4 C3 112.7(2)
C2 C4 O1 109.59(19)
C3 C4 O1 110.82(19)
N C5 O1 110.72(18)
N C5 O2 123.8(2)
O1 C5 O2 125.5(2)
H6 C6 C7 108.6
H6 C6 C15 108.6
H6 C6 N 108.6
C7 C6 C15 108.57(17)
C7 C6 N 111.01(18)
C15 C6 N 111.47(17)
C6 C7 O3 125.6(2)
C6 C7 O4 110.43(18)
O3 C7 O4 123.9(2)
H8A C8 H8B 108.4
H8A C8 C9 110.0
H8A C8 O4 110.0
H8B C8 C9 110.0
H8B C8 O4 110.0
C9 C8 O4 108.53(19)
C8 C9 C10 121.9(2)
C8 C9 C14 118.8(2)
C10 C9 C14 119.3(2)
C9 C10 H10 120.1
C9 C10 C11 119.7(3)
H10 C10 C11 120.1
C10 C11 H11 119.6
C10 C11 C12 120.8(3)
H11 C11 C12 119.6
C11 C12 H12 120.3
C11 C12 C13 119.4(3)
H12 C12 C13 120.3
C12 C13 H13 120.0
C12 C13 C14 120.1(3)
H13 C13 C14 120.0
C9 C14 C13 120.5(3)
C9 C14 H14 119.7
C13 C14 H14 119.7
C6 C15 H15A 109.3
C6 C15 H15B 109.3
C6 C15 C16 111.75(18)
H15A C15 H15B 107.9
H15A C15 C16 109.3
H15B C15 C16 109.3
C15 C16 H16A 109.0
C15 C16 H16B 109.0
C15 C16 C17 112.83(19)
H16A C16 H16B 107.8
H16A C16 C17 109.0
H16B C16 C17 109.0
C16 C17 C18 116.5(2)
C16 C17 O5 122.1(2)
C18 C17 O5 121.3(2)
C17 C18 C19 133.1(2)
C17 C18 O6 116.3(2)
C19 C18 O6 110.6(2)
C18 C19 H19 127.3
C18 C19 C20 105.4(3)
H19 C19 C20 127.3
C19 C20 H20 126.8
C19 C20 C21 106.4(3)
H20 C20 C21 126.8
C20 C21 H21 124.3
C20 C21 O6 111.4(3)
H21 C21 O6 124.3
C5 N C6 118.48(17)
C5 N H0 120.8
C6 N H0 120.8
C4 O1 C5 120.18(17)
C7 O4 C8 116.75(18)
C18 O6 C21 106.2(2)

loop_
_geom_bond_atom_site_label_1
_geom_bond_atom_site_label_2
_geom_bond_site_symmetry_2
_geom_bond_distance
_geom_bond_publ_flag
C1 H1A . 0.980 ?
C1 H1B . 0.980 ?
C1 H1C . 0.980 ?
C1 C4 . 1.516(3) ?
C2 H2A . 0.980 ?
C2 H2B . 0.980 ?
C2 H2C . 0.980 ?
C2 C4 . 1.517(4) ?
C3 H3A . 0.980 ?
C3 H3B . 0.980 ?
C3 H3C . 0.980 ?
C3 C4 . 1.518(4) ?
C4 O1 . 1.484(3) ?
C5 N . 1.347(3) ?
C5 O1 . 1.342(3) ?
C5 O2 . 1.222(3) ?
C6 H6 . 1.000 ?
C6 C7 . 1.519(3) ?
C6 C15 . 1.535(3) ?
C6 N . 1.452(3) ?
C7 O3 . 1.199(3) ?
C7 O4 . 1.340(3) ?
C8 H8A . 0.990 ?
C8 H8B . 0.990 ?
C8 C9 . 1.506(4) ?
C8 O4 . 1.438(3) ?
C9 C10 . 1.385(4) ?
C9 C14 . 1.387(4) ?
C10 H10 . 0.950 ?
C10 C11 . 1.390(4) ?
C11 H11 . 0.950 ?
C11 C12 . 1.382(5) ?
C12 H12 . 0.950 ?
C12 C13 . 1.378(5) ?
C13 H13 . 0.950 ?
C13 C14 . 1.390(4) ?
C14 H14 . 0.950 ?
C15 H15A . 0.990 ?
C15 H15B . 0.990 ?
C15 C16 . 1.516(3) ?
C16 H16A . 0.990 ?
C16 H16B . 0.990 ?
C16 C17 . 1.510(3) ?
C17 C18 . 1.458(3) ?
C17 O5 . 1.227(3) ?
C18 C19 . 1.348(4) ?
C18 O6 . 1.371(3) ?
C19 H19 . 0.950 ?
C19 C20 . 1.436(4) ?
C20 H20 . 0.950 ?
C20 C21 . 1.335(5) ?
C21 H21 . 0.950 ?
C21 O6 . 1.346(4) ?
N H0 . 0.880 ?

loop_
_geom_hbond_atom_site_label_D
_geom_hbond_atom_site_label_H
_geom_hbond_atom_site_label_A
_geom_hbond_site_symmetry_A
_geom_hbond_distance_DH
_geom_hbond_distance_HA
_geom_hbond_distance_DA
_geom_hbond_angle_DHA
_geom_hbond_publ_flag
N H0 O2 1_655 0.88 2.20 3.032(3) 158 yes

loop_
_geom_torsion_atom_site_label_1
_geom_torsion_atom_site_label_2
_geom_torsion_atom_site_label_3
_geom_torsion_atom_site_label_4
_geom_torsion
_geom_torsion_publ_flag
C15 C6 C7 O4 -91.0(2) yes
N C6 C7 O4 146.13(18) yes
C7 C6 C15 C16 172.11(18) yes
N C6 C15 C16 -65.3(2) yes
C7 C6 N C5 -77.3(3) yes
C15 C6 N C5 161.5(2) yes
C6 C7 O4 C8 178.39(19) yes
C9 C8 O4 C7 178.54(19) yes
O4 C8 C9 C10 15.3(3) yes
O4 C8 C9 C14 -165.2(2) yes
C6 C15 C16 C17 -179.35(18) yes
C15 C16 C17 C18 163.45(19) yes
C16 C17 C18 C19 -10.9(4) yes
C16 C17 C18 O6 172.68(18) yes
O1 C5 N C6 173.1(2) yes
N C5 O1 C4 177.16(19) yes
C1 C4 O1 C5 178.8(2) yes
C2 C4 O1 C5 -63.7(3) yes
C3 C4 O1 C5 61.2(3) yes
N C6 C7 O3 -34.9(3) ?
C15 C6 C7 O3 87.9(3) ?
C8 C9 C10 C11 -179.0(3) ?
C14 C9 C10 C11 1.5(4) ?
C9 C10 C11 C12 -0.1(5) ?
C10 C11 C12 C13 -1.7(5) ?
C11 C12 C13 C14 1.9(4) ?
C8 C9 C14 C13 179.2(2) ?
C10 C9 C14 C13 -1.3(4) ?
C12 C13 C14 C9 -0.5(4) ?
C15 C16 C17 O5 -16.8(3) ?
O5 C17 C18 C19 169.3(3) ?
O5 C17 C18 O6 -7.1(3) ?
C17 C18 C19 C20 -176.4(2) ?
O6 C18 C19 C20 0.1(3) ?
C18 C19 C20 C21 -0.3(3) ?
C19 C20 C21 O6 0.5(4) ?
O2 C5 N C6 -8.3(4) ?
O2 C5 O1 C4 -1.3(4) ?
O3 C7 O4 C8 -0.6(3) ?
C20 C21 O6 C18 -0.4(3) ?
C17 C18 O6 C21 177.3(2) ?
C19 C18 O6 C21 0.2(3) ?

loop_
_cod_related_entry_id
_cod_related_entry_database
_cod_related_entry_code
1 ChemSpider 21175115
